data_2001459
loop_
_publ_author_name
'Sun, G.'
'Fronczek, F. R.'
'Gandour, R. D.'

_publ_section_title
;
 (<i>R</i>)-2-Hydroxy-3-iodo-2-methylpropyl 4-nitrobenzenesulfonate
;
_journal_issue 8
_journal_name_full 'Acta Crystallographica Section C'
_journal_page_first 1507
_journal_page_last 1509
_journal_paper_doi 10.1107/S0108270193000344
_journal_volume 49
_journal_year 1993
_chemical_formula_moiety 'C10 H12 I1 N1 O6 S1'
_chemical_formula_sum 'C10 H12 I N O6 S'
_chemical_formula_weight 401.2
_symmetry_cell_setting orthorhombic
_symmetry_space_group_name_Hall 'P 2ac 2ab'
_symmetry_space_group_name_H-M 'P 21 21 21'
_atom_type_scat_source 'Cromer (1974) and Cromer & Waber (1974)'
_cell_angle_alpha 90.0
_cell_angle_beta 90.0
_cell_angle_gamma 90.0
_cell_formula_units_Z 4
_cell_length_a 7.6958(4)
_cell_length_b 9.4503(6)
_cell_length_c 19.4832(8)
_cell_measurement_reflns_used 25
_cell_measurement_temperature 300
_cell_measurement_theta_max 13
_cell_measurement_theta_min 11
_cell_volume 1416.97(13)
_diffrn_measurement_device 'Enraf-Nonius CAD-4'
_diffrn_measurement_method \w-2\q
_diffrn_radiation_type MoK\a
_diffrn_radiation_wavelength 0.71073
_diffrn_reflns_limit_h_max 11
_diffrn_reflns_limit_h_min 0
_diffrn_reflns_limit_k_max 14
_diffrn_reflns_limit_k_min 0
_diffrn_reflns_limit_l_max 28
_diffrn_reflns_limit_l_min 0
_diffrn_reflns_number 2819
_diffrn_reflns_theta_max 32
_diffrn_standards_decay_% <1
_diffrn_standards_interval_time 167
_diffrn_standards_number 3
_exptl_absorpt_coefficient_mu 2.4
_exptl_absorpt_correction_T_max 0.999
_exptl_absorpt_correction_T_min 0.880
_exptl_absorpt_correction_type empirical
_exptl_crystal_colour Colourless
_exptl_crystal_density_diffrn 1.880
_exptl_crystal_description 'Elongated octahedron'
_exptl_crystal_size_max 0.45
_exptl_crystal_size_mid 0.38
_exptl_crystal_size_min 0.30
_refine_diff_density_max 0.79
_refine_diff_density_min -0.14
_refine_ls_extinction_coef 1.3E-7(2)
_refine_ls_extinction_method '(1+gI~c~)^-1^ to F~c~'
_refine_ls_goodness_of_fit_obs 2.139
_refine_ls_number_parameters 177
_refine_ls_number_reflns 2304
_refine_ls_R_factor_obs 0.032
_refine_ls_shift/esd_max 0.07
_refine_ls_structure_factor_coef F
_refine_ls_weighting_details 'w = 4F^2^[\s^2^I+(0.02F^2^)^2^]^-1^'
_refine_ls_weighting_scheme calc
_refine_ls_wR_factor_obs 0.040
_reflns_number_observed 2304
_reflns_number_total 2791
_reflns_observed_criterion I>3\s(I)
_cod_data_source_file st1041.cif
_cod_data_source_block st1041_structure_1_of_1
_cod_depositor_comments
;
The following automatic conversions were performed:

'_refine_ls_weighting_scheme' value 'w =
4F^2^[\s^2^I+(0.02F^2^)^2^]^-1^' was changed to 'calc'. New tag
'_refine_ls_weighting_details' was created. The value of the new tag
was set to 'w = 4F^2^[\s^2^I+(0.02F^2^)^2^]^-1^'.

Automatic conversion script
Id: cif_fix_values 3143 2015-03-26 13:38:13Z robertas 
;
_cod_original_cell_volume 1417.0(2)
_cod_original_formula_sum 'C10 H12 I1 N1 O6 S1'
_cod_database_code 2001459

loop_
_atom_site_label
_atom_site_fract_x
_atom_site_fract_y
_atom_site_fract_z
I .45279(4) .20426(4) .58898(2)
S 1.02010(10) .40660(10) .64956(5)
O1 .6812(4) -.0335(3) .67310(10)
O2 .9623(4) .2571(3) .62280(10)
O3 1.0675(4) .3935(3) .71990(10)
O4 1.1438(4) .4564(4) .6003(2)
O5 .3280(5) .7812(4) .5697(2)
O6 .2808(5) .7562(4) .6774(2)
N .3670(5) .7379(4) .6260(2)
C1 .6814(6) .0809(5) .5667(2)
C2 .7899(5) .0432(4) .6278(2)
C3 .8527(5) .1716(4) .6681(2)
C4 .9435(6) -.0448(5) .6034(2)
C5 .8302(5) .5071(4) .6441(2)
C6 .7812(6) .5591(5) .5802(2)
C7 .6270(6) .6344(4) .5743(2)
C8 .5292(5) .6560(4) .6324(2)
C9 .5740(6) .6044(5) .6961(2)
C10 .7292(6) .5298(5) .7024(2)
H10H .750(5) -.059(4) .694(2)
H1A .7518 .1334 .5358
H1B .6454 -.0045 .5453
H3A .7558 .2258 .6829
H3B .9179 .1414 .7067
H4A 1.0137 -.0696 .6416
H4B .9027 -.1283 .5817
H4C 1.0102 .0086 .5716
H6 .8523 .5433 .5410
H7 .5899 .6701 .5311
H10 .7656 .4948 .7457
H9 .5010 .6193 .7347

loop_
_geom_angle_atom_site_label_1
_geom_angle_atom_site_label_2
_geom_angle_atom_site_label_3
_geom_angle
_geom_angle_publ_flag
O2 S O3 108.3(2) yes
O2 S O4 105.2(2) yes
O2 S C5 103.4(2) yes
O3 S O4 120.3(2) yes
O3 S C5 108.7(2) yes
O4 S C5 109.7(2) yes
C2 O1 H10H 95(3) yes
S O2 C3 117.4(2) yes
O5 N O6 124.4(4) yes
O5 N C8 117.7(4) yes
O6 N C8 117.9(3) yes
I C1 C2 115.1(3) yes
O1 C2 C1 106.7(3) yes
O1 C2 C3 105.9(3) yes
O1 C2 C4 111.9(3) yes
C1 C2 C3 113.4(3) yes
C1 C2 C4 108.4(3) yes
C3 C2 C4 110.5(3) yes
O2 C3 C2 108.2(3) yes
S C5 C6 118.2(3) yes
S C5 C10 120.1(3) yes
C6 C5 C10 121.6(4) yes
C5 C6 C7 119.1(3) yes
C6 C7 C8 118.4(3) yes
N C8 C7 118.1(3) yes
N C8 C9 118.3(3) yes
C7 C8 C9 123.5(4) yes
C8 C9 C10 118.3(3) yes
C5 C10 C9 119.0(3) yes

loop_
_geom_bond_atom_site_label_1
_geom_bond_atom_site_label_2
_geom_bond_distance
_geom_bond_publ_flag
I C5 4.217(4) yes
I C6 4.203(4) yes
I C7 4.290(4) yes
I C8 4.392(4) yes
I C9 4.419(4) yes
I C10 4.344(4) yes
I C1 2.155(4) yes
S O2 1.570(3) yes
S O3 1.423(3) yes
S O4 1.432(3) yes
S C5 1.746(4) yes
O1 C2 1.415(5) yes
O1 H10H 0.71(4) yes
O2 C3 1.464(4) yes
O5 N 1.209(5) yes
O6 N 1.214(5) yes
N C8 1.474(6) yes
C1 C2 1.496(5) yes
C2 C3 1.523(5) yes
C2 C4 1.521(6) yes
C5 C6 1.392(5) yes
C5 C10 1.392(5) yes
C6 C7 1.388(6) yes
C7 C8 1.375(5) yes
C8 C9 1.377(5) yes
C9 C10 1.392(6) yes

loop_
_geom_torsion_atom_site_label_1
_geom_torsion_atom_site_label_2
_geom_torsion_atom_site_label_3
_geom_torsion_atom_site_label_4
_geom_torsion
_geom_torsion_publ_flag
C5 S O2 C3 -73.0(3) yes
I C1 C2 C3 -57.7(4) yes
O2 S C5 C6 -78.8(3) yes
S O2 C3 C2 171.2(2) yes
C1 C2 C3 O2 -61.7(4) yes
H10H O1 C2 C3 -73(3) yes
